data_1561886
loop_
_publ_author_name
'Wang, Yansong'
'Zhou, Zhimin'

_publ_section_title
;
 Utilization of mixed ligands to construct two new coordination polymers:
 Syntheses, structures and properties
;
_journal_name_full 'Journal of Solid State Chemistry'
_journal_page_first 117
_journal_page_last 123
_journal_paper_doi 10.1016/j.jssc.2015.04.026
_journal_volume 228
_journal_year 2015
_chemical_formula_moiety 'C74 H50 Co2 N10 O16'
_chemical_formula_sum 'C74 H50 Co2 N10 O16'
_chemical_formula_weight 1453.10
_space_group_crystal_system triclinic
_space_group_IT_number 2
_space_group_name_Hall '-P 1'
_space_group_name_H-M_alt 'P -1'
_atom_sites_solution_hydrogens geom
_cell_angle_alpha 67.853(2)
_cell_angle_beta 67.940(2)
_cell_angle_gamma 79.041(2)
_cell_formula_units_Z 1
_cell_length_a 11.7078(16)
_cell_length_b 12.3962(16)
_cell_length_c 12.9998(18)
_cell_measurement_reflns_used 2907
_cell_measurement_temperature 296(2)
_cell_measurement_theta_max 26.123
_cell_measurement_theta_min 2.267
_cell_volume 1617.0(4)
_computing_molecular_graphics 'Olex2 (Dolomanov et al., 2009)'
_computing_publication_material 'Olex2 (Dolomanov et al., 2009)'
_computing_structure_refinement 'ShelXL (Sheldrick, 2008)'
_diffrn_ambient_temperature 296.15
_diffrn_measured_fraction_theta_full 0.995
_diffrn_measured_fraction_theta_max 0.933
_diffrn_measurement_device_type 'CCD area detector'
_diffrn_measurement_method 'phi and omega scans'
_diffrn_radiation_monochromator graphite
_diffrn_radiation_type MoK\a
_diffrn_radiation_wavelength 0.71073
_diffrn_reflns_av_R_equivalents 0.0200
_diffrn_reflns_av_unetI/netI 0.0476
_diffrn_reflns_Laue_measured_fraction_full 0.995
_diffrn_reflns_Laue_measured_fraction_max 0.933
_diffrn_reflns_limit_h_max 15
_diffrn_reflns_limit_h_min -15
_diffrn_reflns_limit_k_max 16
_diffrn_reflns_limit_k_min -15
_diffrn_reflns_limit_l_max 17
_diffrn_reflns_limit_l_min -16
_diffrn_reflns_number 10366
_diffrn_reflns_point_group_measured_fraction_full 0.995
_diffrn_reflns_point_group_measured_fraction_max 0.933
_diffrn_reflns_theta_full 25.242
_diffrn_reflns_theta_max 28.153
_diffrn_reflns_theta_min 1.776
_exptl_absorpt_coefficient_mu 0.595
_exptl_absorpt_correction_T_max 0.7457
_exptl_absorpt_correction_T_min 0.6707
_exptl_absorpt_correction_type multi-scan
_exptl_absorpt_process_details
;
SADABS-2008/1 (Bruker,2008) was used for absorption correction.
wR2(int) was 0.0362 before and 0.0292 after correction.
The Ratio of minimum to maximum transmission is 0.8994.
The \l/2 correction factor is 0.0015.
;
_exptl_crystal_colour green
_exptl_crystal_density_diffrn 1.492
_exptl_crystal_description block
_exptl_crystal_F_000 746
_exptl_crystal_size_max 0.41
_exptl_crystal_size_mid 0.20
_exptl_crystal_size_min 0.16
_refine_diff_density_max 0.557
_refine_diff_density_min -0.306
_refine_diff_density_rms 0.057
_refine_ls_extinction_coef .
_refine_ls_extinction_method none
_refine_ls_goodness_of_fit_ref 1.005
_refine_ls_hydrogen_treatment constr
_refine_ls_matrix_type full
_refine_ls_number_parameters 460
_refine_ls_number_reflns 7402
_refine_ls_number_restraints 0
_refine_ls_restrained_S_all 1.005
_refine_ls_R_factor_all 0.0630
_refine_ls_R_factor_gt 0.0426
_refine_ls_shift/su_max 0.000
_refine_ls_shift/su_mean 0.000
_refine_ls_structure_factor_coef Fsqd
_refine_ls_weighting_details 'w=1/[\s^2^(Fo^2^)+(0.0525P)^2^+0.4931P] where P=(Fo^2^+2Fc^2^)/3'
_refine_ls_weighting_scheme calc
_refine_ls_wR_factor_gt 0.1003
_refine_ls_wR_factor_ref 0.1126
_reflns_Friedel_coverage 0.000
_reflns_Friedel_fraction_full .
_reflns_Friedel_fraction_max .
_reflns_number_gt 5664
_reflns_number_total 7402
_reflns_threshold_expression 'I > 2\s(I)'
_cod_data_source_file JSSC-2015-228-117.cif
_cod_data_source_block l
_cod_database_code 1561886
_shelx_space_group_comment
;
The symmetry employed for this shelxl refinement is uniquely defined
by the following loop, which should always be used as a source of
symmetry information in preference to the above space-group names.
They are only intended as comments.
;
_olex2_refinement_description
;
1. Fixed Uiso
 At 1.2 times of:
  All C(H) groups, All N(H,H) groups
2.a Aromatic/amide H refined with riding coordinates:
 C3(H3), C4(H4), C5(H5), C6(H6), C9(H9), C10(H10), C12(H12), C13(H13),
 C17(H17), C18(H18), C19(H19), C20(H20), C23(H23), C24(H24), C26(H26), C27(H27),
  C33(H33), C34(H34), C35(H35), C36(H36), C37(H37)
2.b X=CH2 refined with riding coordinates:
 N4(H4A,H4B), N5(H5A,H5B)
;

loop_
_space_group_symop_operation_xyz
'x, y, z'
'-x, -y, -z'

loop_
_atom_site_label
_atom_site_type_symbol
_atom_site_fract_x
_atom_site_fract_y
_atom_site_fract_z
_atom_site_U_iso_or_equiv
_atom_site_adp_type
_atom_site_occupancy
_atom_site_site_symmetry_order
_atom_site_calc_flag
_atom_site_refinement_flags_posn
_atom_site_refinement_flags_adp
_atom_site_refinement_flags_occupancy
_atom_site_disorder_assembly
_atom_site_disorder_group
Co1 Co 1.03954(3) 0.11396(2) 0.41666(2) 0.02761(10) Uani 1 1 d . . . . .
O1 O 1.4828(2) 0.35053(19) 0.07568(17) 0.0689(6) Uani 1 1 d . . . . .
O2 O 1.4421(2) 0.50064(18) 0.14110(18) 0.0733(7) Uani 1 1 d . . . . .
O3 O 0.7748(2) 0.42720(16) 0.07507(15) 0.0596(6) Uani 1 1 d . . . . .
O4 O 0.7786(2) 0.59691(15) 0.09504(15) 0.0501(5) Uani 1 1 d . . . . .
O5 O 0.87565(15) 0.14277(14) 0.53986(14) 0.0373(4) Uani 1 1 d . . . . .
O6 O 1.18615(16) 0.02943(14) 0.32474(14) 0.0392(4) Uani 1 1 d . . . . .
O7 O 1.11635(15) 0.07446(14) 0.54459(13) 0.0351(4) Uani 1 1 d . . . . .
O8 O 0.93428(16) 0.10319(15) 0.32818(14) 0.0411(4) Uani 1 1 d . . . . .
N1 N 1.08607(18) 0.28993(15) 0.33906(15) 0.0297(4) Uani 1 1 d . . . . .
N2 N 1.06797(19) 0.48230(15) 0.34913(16) 0.0330(4) Uani 1 1 d . . . . .
N3 N 1.1290(2) 0.45691(15) 0.16329(16) 0.0349(5) Uani 1 1 d . . . . .
N4 N 1.1615(2) 0.27326(18) 0.15392(17) 0.0526(7) Uani 1 1 d . . . . .
H4A H 1.1602 0.1987 0.1862 0.063 Uiso 1 1 calc R . . . .
H4B H 1.1865 0.3043 0.0784 0.063 Uiso 1 1 calc R . . . .
N5 N 1.0354(2) 0.32365(17) 0.51521(16) 0.0409(5) Uani 1 1 d . . . . .
H5A H 1.0205 0.3707 0.5539 0.049 Uiso 1 1 calc R . . . .
H5B H 1.0315 0.2497 0.5519 0.049 Uiso 1 1 calc R . . . .
C1 C 1.1278(2) -0.01433(19) 0.62940(18) 0.0292(5) Uani 1 1 d . . . . .
C2 C 1.2165(2) -0.01253(19) 0.68705(19) 0.0291(5) Uani 1 1 d . . . . .
C3 C 1.2057(2) -0.0963(2) 0.7980(2) 0.0361(5) Uani 1 1 d . . . . .
H3 H 1.1523 -0.1560 0.8277 0.043 Uiso 1 1 calc R . . . .
C4 C 1.2722(3) -0.0926(3) 0.8644(2) 0.0469(7) Uani 1 1 d . . . . .
H4 H 1.2649 -0.1497 0.9374 0.056 Uiso 1 1 calc R . . . .
C5 C 1.3495(3) -0.0031(3) 0.8209(2) 0.0540(8) Uani 1 1 d . . . . .
H5 H 1.3913 0.0028 0.8666 0.065 Uiso 1 1 calc R . . . .
C6 C 1.3653(3) 0.0781(3) 0.7094(2) 0.0482(7) Uani 1 1 d . . . . .
H6 H 1.4193 0.1370 0.6809 0.058 Uiso 1 1 calc R . . . .
C7 C 1.3026(2) 0.0738(2) 0.6389(2) 0.0343(5) Uani 1 1 d . . . . .
C8 C 1.3362(2) 0.1575(2) 0.5147(2) 0.0353(5) Uani 1 1 d . . . . .
C9 C 1.3324(3) 0.2765(2) 0.4907(2) 0.0451(6) Uani 1 1 d . . . . .
H9 H 1.3061 0.3055 0.5528 0.054 Uiso 1 1 calc R . . . .
C10 C 1.3671(3) 0.3534(2) 0.3757(2) 0.0463(7) Uani 1 1 d . . . . .
H10 H 1.3631 0.4332 0.3612 0.056 Uiso 1 1 calc R . . . .
C11 C 1.4079(2) 0.3109(2) 0.2825(2) 0.0387(6) Uani 1 1 d . . . . .
C12 C 1.4136(3) 0.1915(2) 0.3055(2) 0.0434(6) Uani 1 1 d . . . . .
H12 H 1.4409 0.1623 0.2436 0.052 Uiso 1 1 calc R . . . .
C13 C 1.3787(2) 0.1163(2) 0.4204(2) 0.0410(6) Uani 1 1 d . . . . .
H13 H 1.3837 0.0364 0.4349 0.049 Uiso 1 1 calc R . . . .
C14 C 1.4468(3) 0.3937(2) 0.1589(2) 0.0466(7) Uani 1 1 d . . . . .
C15 C 0.8007(2) 0.08064(19) 0.63145(19) 0.0296(5) Uani 1 1 d . . . . .
C16 C 0.6903(2) 0.14220(19) 0.69648(19) 0.0290(5) Uani 1 1 d . . . . .
C17 C 0.6409(2) 0.0922(2) 0.8186(2) 0.0396(6) Uani 1 1 d . . . . .
H17 H 0.6702 0.0181 0.8556 0.048 Uiso 1 1 calc R . . . .
C18 C 0.5499(3) 0.1500(2) 0.8856(2) 0.0463(7) Uani 1 1 d . . . . .
H18 H 0.5196 0.1158 0.9671 0.056 Uiso 1 1 calc R . . . .
C19 C 0.5037(3) 0.2588(2) 0.8312(2) 0.0480(7) Uani 1 1 d . . . . .
H19 H 0.4425 0.2985 0.8761 0.058 Uiso 1 1 calc R . . . .
C20 C 0.5488(2) 0.3088(2) 0.7096(2) 0.0403(6) Uani 1 1 d . . . . .
H20 H 0.5158 0.3814 0.6735 0.048 Uiso 1 1 calc R . . . .
C21 C 0.6426(2) 0.25230(19) 0.64009(19) 0.0309(5) Uani 1 1 d . . . . .
C22 C 0.6807(2) 0.31099(19) 0.50921(19) 0.0300(5) Uani 1 1 d . . . . .
C23 C 0.7255(3) 0.4223(2) 0.4571(2) 0.0420(6) Uani 1 1 d . . . . .
H23 H 0.7380 0.4578 0.5032 0.050 Uiso 1 1 calc R . . . .
C24 C 0.7517(3) 0.4807(2) 0.3372(2) 0.0438(6) Uani 1 1 d . . . . .
H24 H 0.7803 0.5554 0.3039 0.053 Uiso 1 1 calc R . . . .
C25 C 0.7354(2) 0.4285(2) 0.26675(19) 0.0328(5) Uani 1 1 d . . . . .
C26 C 0.6920(2) 0.3170(2) 0.3182(2) 0.0361(5) Uani 1 1 d . . . . .
H26 H 0.6813 0.2806 0.2718 0.043 Uiso 1 1 calc R . . . .
C27 C 0.6646(2) 0.2602(2) 0.4377(2) 0.0358(5) Uani 1 1 d . . . . .
H27 H 0.6347 0.1860 0.4711 0.043 Uiso 1 1 calc R . . . .
C28 C 0.7644(2) 0.4930(2) 0.1384(2) 0.0370(5) Uani 1 1 d . . . . .
C29 C 1.1250(2) 0.34051(19) 0.22068(19) 0.0329(5) Uani 1 1 d . . . . .
C30 C 1.0641(2) 0.36492(19) 0.39965(19) 0.0304(5) Uani 1 1 d . . . . .
C31 C 1.0953(2) 0.52206(19) 0.23321(19) 0.0303(5) Uani 1 1 d . . . . .
C32 C 1.0776(2) 0.65039(19) 0.18073(19) 0.0325(5) Uani 1 1 d . . . . .
C33 C 1.0053(3) 0.6936(2) 0.1096(2) 0.0460(6) Uani 1 1 d . . . . .
H33 H 0.9834 0.6448 0.0812 0.055 Uiso 1 1 calc R . . . .
C34 C 0.9656(3) 0.8103(3) 0.0809(3) 0.0576(8) Uani 1 1 d . . . . .
H34 H 0.9147 0.8394 0.0348 0.069 Uiso 1 1 calc R . . . .
C35 C 1.0005(3) 0.8834(2) 0.1197(2) 0.0583(9) Uani 1 1 d . . . . .
H35 H 0.9715 0.9612 0.1017 0.070 Uiso 1 1 calc R . . . .
C36 C 1.0780(3) 0.8418(2) 0.1849(2) 0.0513(7) Uani 1 1 d . . . . .
H36 H 1.1045 0.8923 0.2081 0.062 Uiso 1 1 calc R . . . .
C37 C 1.1170(3) 0.7250(2) 0.2164(2) 0.0408(6) Uani 1 1 d . . . . .
H37 H 1.1692 0.6968 0.2610 0.049 Uiso 1 1 calc R . . . .

loop_
_atom_site_aniso_label
_atom_site_aniso_U_11
_atom_site_aniso_U_22
_atom_site_aniso_U_33
_atom_site_aniso_U_23
_atom_site_aniso_U_13
_atom_site_aniso_U_12
Co1 0.03704(18) 0.02024(15) 0.02048(15) -0.00186(11) -0.00740(13) -0.00529(12)
O1 0.1041(18) 0.0532(13) 0.0363(11) -0.0112(9) -0.0034(12) -0.0254(12)
O2 0.117(2) 0.0402(12) 0.0443(12) -0.0035(9) -0.0084(13) -0.0241(12)
O3 0.1066(17) 0.0379(10) 0.0294(9) -0.0106(8) -0.0137(11) -0.0136(11)
O4 0.0804(14) 0.0339(10) 0.0299(9) -0.0034(7) -0.0154(9) -0.0112(9)
O5 0.0342(9) 0.0367(9) 0.0311(9) -0.0081(7) -0.0045(7) 0.0001(7)
O6 0.0495(10) 0.0272(8) 0.0332(9) -0.0088(7) -0.0095(8) 0.0037(7)
O7 0.0425(9) 0.0326(9) 0.0290(8) -0.0040(7) -0.0164(8) -0.0033(7)
O8 0.0507(11) 0.0379(10) 0.0347(9) -0.0051(7) -0.0152(8) -0.0154(8)
N1 0.0443(11) 0.0215(9) 0.0174(8) -0.0025(7) -0.0064(8) -0.0049(8)
N2 0.0504(12) 0.0209(9) 0.0234(9) -0.0029(7) -0.0116(9) -0.0035(8)
N3 0.0555(13) 0.0208(9) 0.0213(9) -0.0021(7) -0.0075(9) -0.0081(9)
N4 0.1000(19) 0.0241(10) 0.0213(10) -0.0055(8) -0.0044(11) -0.0131(11)
N5 0.0736(15) 0.0232(10) 0.0216(9) -0.0035(8) -0.0123(10) -0.0096(10)
C1 0.0328(12) 0.0307(12) 0.0223(10) -0.0108(9) -0.0051(9) -0.0023(9)
C2 0.0355(12) 0.0278(11) 0.0241(10) -0.0089(9) -0.0109(9) 0.0001(9)
C3 0.0428(14) 0.0350(13) 0.0265(11) -0.0079(10) -0.0106(11) -0.0002(11)
C4 0.0521(16) 0.0582(17) 0.0267(12) -0.0090(12) -0.0169(12) 0.0022(14)
C5 0.0544(18) 0.076(2) 0.0429(15) -0.0197(15) -0.0277(14) -0.0052(16)
C6 0.0464(16) 0.0577(18) 0.0465(16) -0.0158(13) -0.0187(13) -0.0133(13)
C7 0.0372(13) 0.0350(13) 0.0303(12) -0.0110(10) -0.0105(10) -0.0028(10)
C8 0.0361(13) 0.0362(13) 0.0314(12) -0.0081(10) -0.0084(10) -0.0102(10)
C9 0.0559(17) 0.0416(15) 0.0369(14) -0.0170(12) -0.0061(13) -0.0123(13)
C10 0.0589(17) 0.0337(14) 0.0400(14) -0.0093(11) -0.0073(13) -0.0144(12)
C11 0.0406(14) 0.0355(13) 0.0316(12) -0.0057(10) -0.0034(11) -0.0131(11)
C12 0.0518(16) 0.0397(14) 0.0317(13) -0.0121(11) -0.0035(12) -0.0088(12)
C13 0.0524(16) 0.0295(12) 0.0342(13) -0.0087(10) -0.0060(12) -0.0083(11)
C14 0.0567(17) 0.0379(15) 0.0359(14) -0.0058(11) -0.0058(13) -0.0161(13)
C15 0.0349(12) 0.0284(11) 0.0252(11) -0.0085(9) -0.0110(10) -0.0003(9)
C16 0.0331(12) 0.0258(11) 0.0248(11) -0.0069(9) -0.0069(9) -0.0035(9)
C17 0.0479(15) 0.0344(13) 0.0263(12) -0.0049(10) -0.0070(11) -0.0016(11)
C18 0.0537(17) 0.0466(15) 0.0238(12) -0.0081(11) 0.0013(11) -0.0073(13)
C19 0.0475(16) 0.0474(16) 0.0393(14) -0.0222(12) 0.0020(12) 0.0011(13)
C20 0.0434(14) 0.0330(13) 0.0374(13) -0.0121(11) -0.0094(12) 0.0057(11)
C21 0.0343(12) 0.0277(11) 0.0271(11) -0.0074(9) -0.0069(10) -0.0043(9)
C22 0.0314(12) 0.0264(11) 0.0264(11) -0.0063(9) -0.0077(9) 0.0023(9)
C23 0.0643(17) 0.0331(13) 0.0310(12) -0.0111(10) -0.0150(12) -0.0091(12)
C24 0.0665(18) 0.0292(13) 0.0310(13) -0.0042(10) -0.0121(13) -0.0131(12)
C25 0.0379(13) 0.0306(12) 0.0248(11) -0.0064(9) -0.0091(10) 0.0010(10)
C26 0.0456(14) 0.0319(12) 0.0327(12) -0.0110(10) -0.0152(11) -0.0019(11)
C27 0.0457(14) 0.0262(12) 0.0320(12) -0.0055(10) -0.0120(11) -0.0055(10)
C28 0.0453(14) 0.0333(13) 0.0274(12) -0.0073(10) -0.0093(11) -0.0029(11)
C29 0.0468(14) 0.0224(11) 0.0234(11) -0.0032(9) -0.0067(10) -0.0084(10)
C30 0.0407(13) 0.0230(11) 0.0237(10) -0.0041(9) -0.0093(10) -0.0044(9)
C31 0.0418(13) 0.0220(11) 0.0245(11) -0.0043(8) -0.0102(10) -0.0052(9)
C32 0.0425(13) 0.0229(11) 0.0238(11) -0.0037(9) -0.0055(10) -0.0037(10)
C33 0.0589(17) 0.0360(14) 0.0401(14) -0.0032(11) -0.0200(13) -0.0089(12)
C34 0.0630(19) 0.0461(17) 0.0500(17) -0.0010(13) -0.0264(15) 0.0114(14)
C35 0.084(2) 0.0289(14) 0.0408(15) -0.0073(12) -0.0114(16) 0.0149(14)
C36 0.089(2) 0.0260(13) 0.0329(13) -0.0081(10) -0.0125(15) -0.0102(13)
C37 0.0616(17) 0.0289(12) 0.0294(12) -0.0042(10) -0.0160(12) -0.0072(11)

loop_
_atom_type_symbol
_atom_type_description
_atom_type_scat_dispersion_real
_atom_type_scat_dispersion_imag
_atom_type_scat_source
C C 0.0033 0.0016 'International Tables Vol C Tables 4.2.6.8 and 6.1.1.4'
H H 0.0000 0.0000 'International Tables Vol C Tables 4.2.6.8 and 6.1.1.4'
N N 0.0061 0.0033 'International Tables Vol C Tables 4.2.6.8 and 6.1.1.4'
O O 0.0106 0.0060 'International Tables Vol C Tables 4.2.6.8 and 6.1.1.4'
Co Co 0.3494 0.9721 'International Tables Vol C Tables 4.2.6.8 and 6.1.1.4'

loop_
_geom_angle_atom_site_label_1
_geom_angle_atom_site_label_2
_geom_angle_atom_site_label_3
_geom_angle
_geom_angle_site_symmetry_1
_geom_angle_site_symmetry_3
O5 Co1 Co1 73.72(5) . 2_756
O5 Co1 N1 95.35(7) . .
O6 Co1 Co1 87.36(5) . 2_756
O6 Co1 O5 160.92(7) . .
O6 Co1 N1 103.67(7) . .
O7 Co1 Co1 72.88(5) . 2_756
O7 Co1 O5 86.27(7) . .
O7 Co1 O6 90.51(7) . .
O7 Co1 N1 95.08(7) . .
O8 Co1 Co1 87.81(5) . 2_756
O8 Co1 O5 85.98(7) . .
O8 Co1 O6 91.01(7) . .
O8 Co1 O7 160.54(7) . .
O8 Co1 N1 103.40(7) . .
N1 Co1 Co1 163.95(5) . 2_756
C15 O5 Co1 135.88(15) . .
C15 O6 Co1 118.14(15) 2_756 .
C1 O7 Co1 136.29(15) . .
C1 O8 Co1 117.85(15) 2_756 .
C29 N1 Co1 120.14(14) . .
C29 N1 C30 114.59(18) . .
C30 N1 Co1 124.63(14) . .
C31 N2 C30 115.11(19) . .
C31 N3 C29 114.84(18) . .
H4A N4 H4B 120.0 . .
C29 N4 H4A 120.0 . .
C29 N4 H4B 120.0 . .
H5A N5 H5B 120.0 . .
C30 N5 H5A 120.0 . .
C30 N5 H5B 120.0 . .
O7 C1 O8 124.0(2) . 2_756
O7 C1 C2 118.2(2) . .
O8 C1 C2 117.8(2) 2_756 .
C3 C2 C1 117.4(2) . .
C3 C2 C7 119.3(2) . .
C7 C2 C1 123.1(2) . .
C2 C3 H3 119.2 . .
C4 C3 C2 121.6(2) . .
C4 C3 H3 119.2 . .
C3 C4 H4 120.5 . .
C5 C4 C3 118.9(2) . .
C5 C4 H4 120.5 . .
C4 C5 H5 119.8 . .
C4 C5 C6 120.4(2) . .
C6 C5 H5 119.8 . .
C5 C6 H6 119.2 . .
C5 C6 C7 121.7(3) . .
C7 C6 H6 119.2 . .
C2 C7 C8 124.5(2) . .
C6 C7 C2 117.8(2) . .
C6 C7 C8 117.7(2) . .
C9 C8 C7 121.3(2) . .
C9 C8 C13 118.2(2) . .
C13 C8 C7 120.4(2) . .
C8 C9 H9 119.4 . .
C8 C9 C10 121.2(2) . .
C10 C9 H9 119.4 . .
C9 C10 H10 120.1 . .
C9 C10 C11 119.8(2) . .
C11 C10 H10 120.1 . .
C10 C11 C12 119.5(2) . .
C10 C11 C14 119.7(2) . .
C12 C11 C14 120.8(2) . .
C11 C12 H12 120.0 . .
C13 C12 C11 120.0(2) . .
C13 C12 H12 120.0 . .
C8 C13 H13 119.3 . .
C12 C13 C8 121.3(2) . .
C12 C13 H13 119.3 . .
O1 C14 C11 117.5(2) . .
O2 C14 O1 123.3(2) . .
O2 C14 C11 119.2(2) . .
O5 C15 O6 124.7(2) . 2_756
O5 C15 C16 117.1(2) . .
O6 C15 C16 118.2(2) 2_756 .
C17 C16 C15 118.2(2) . .
C17 C16 C21 119.2(2) . .
C21 C16 C15 122.33(19) . .
C16 C17 H17 119.2 . .
C18 C17 C16 121.6(2) . .
C18 C17 H17 119.2 . .
C17 C18 H18 120.2 . .
C17 C18 C19 119.6(2) . .
C19 C18 H18 120.2 . .
C18 C19 H19 120.1 . .
C18 C19 C20 119.8(2) . .
C20 C19 H19 120.1 . .
C19 C20 H20 119.3 . .
C19 C20 C21 121.4(2) . .
C21 C20 H20 119.3 . .
C16 C21 C22 124.3(2) . .
C20 C21 C16 118.3(2) . .
C20 C21 C22 117.2(2) . .
C23 C22 C21 120.6(2) . .
C27 C22 C21 121.2(2) . .
C27 C22 C23 118.1(2) . .
C22 C23 H23 119.6 . .
C24 C23 C22 120.8(2) . .
C24 C23 H23 119.6 . .
C23 C24 H24 119.8 . .
C25 C24 C23 120.4(2) . .
C25 C24 H24 119.8 . .
C24 C25 C26 119.0(2) . .
C24 C25 C28 119.4(2) . .
C26 C25 C28 121.6(2) . .
C25 C26 H26 119.9 . .
C27 C26 C25 120.2(2) . .
C27 C26 H26 119.9 . .
C22 C27 H27 119.2 . .
C26 C27 C22 121.5(2) . .
C26 C27 H27 119.2 . .
O3 C28 C25 114.4(2) . .
O4 C28 O3 122.7(2) . .
O4 C28 C25 122.9(2) . .
N1 C29 N3 124.6(2) . .
N4 C29 N1 119.0(2) . .
N4 C29 N3 116.4(2) . .
N2 C30 N1 124.27(19) . .
N5 C30 N1 119.66(19) . .
N5 C30 N2 116.1(2) . .
N2 C31 N3 126.0(2) . .
N2 C31 C32 114.92(19) . .
N3 C31 C32 118.95(19) . .
C33 C32 C31 118.5(2) . .
C33 C32 C37 120.2(2) . .
C37 C32 C31 120.6(2) . .
C32 C33 H33 120.4 . .
C32 C33 C34 119.3(3) . .
C34 C33 H33 120.4 . .
C33 C34 H34 119.7 . .
C35 C34 C33 120.6(3) . .
C35 C34 H34 119.7 . .
C34 C35 H35 120.0 . .
C36 C35 C34 120.0(2) . .
C36 C35 H35 120.0 . .
C35 C36 H36 119.9 . .
C35 C36 C37 120.3(3) . .
C37 C36 H36 119.9 . .
C32 C37 H37 120.3 . .
C36 C37 C32 119.5(3) . .
C36 C37 H37 120.3 . .

loop_
_geom_bond_atom_site_label_1
_geom_bond_atom_site_label_2
_geom_bond_distance
_geom_bond_site_symmetry_2
Co1 Co1 2.8995(6) 2_756
Co1 O5 2.0583(16) .
Co1 O6 2.0474(16) .
Co1 O7 2.0386(16) .
Co1 O8 2.0257(17) .
Co1 N1 2.1101(18) .
O1 C14 1.281(3) .
O2 C14 1.251(3) .
O3 C28 1.323(3) .
O4 C28 1.212(3) .
O5 C15 1.250(3) .
O6 C15 1.269(3) 2_756
O7 C1 1.259(3) .
O8 C1 1.261(3) 2_756
N1 C29 1.350(3) .
N1 C30 1.364(3) .
N2 C30 1.354(3) .
N2 C31 1.324(3) .
N3 C29 1.352(3) .
N3 C31 1.341(3) .
N4 H4A 0.8600 .
N4 H4B 0.8600 .
N4 C29 1.327(3) .
N5 H5A 0.8600 .
N5 H5B 0.8600 .
N5 C30 1.318(3) .
C1 O8 1.261(3) 2_756
C1 C2 1.498(3) .
C2 C3 1.399(3) .
C2 C7 1.409(3) .
C3 H3 0.9300 .
C3 C4 1.379(3) .
C4 H4 0.9300 .
C4 C5 1.376(4) .
C5 H5 0.9300 .
C5 C6 1.384(4) .
C6 H6 0.9300 .
C6 C7 1.394(3) .
C7 C8 1.500(3) .
C8 C9 1.384(3) .
C8 C13 1.390(3) .
C9 H9 0.9300 .
C9 C10 1.387(4) .
C10 H10 0.9300 .
C10 C11 1.388(4) .
C11 C12 1.389(3) .
C11 C14 1.493(3) .
C12 H12 0.9300 .
C12 C13 1.379(3) .
C13 H13 0.9300 .
C15 O6 1.269(3) 2_756
C15 C16 1.503(3) .
C16 C17 1.394(3) .
C16 C21 1.405(3) .
C17 H17 0.9300 .
C17 C18 1.374(3) .
C18 H18 0.9300 .
C18 C19 1.379(4) .
C19 H19 0.9300 .
C19 C20 1.386(3) .
C20 H20 0.9300 .
C20 C21 1.398(3) .
C21 C22 1.498(3) .
C22 C23 1.393(3) .
C22 C27 1.384(3) .
C23 H23 0.9300 .
C23 C24 1.386(3) .
C24 H24 0.9300 .
C24 C25 1.385(3) .
C25 C26 1.390(3) .
C25 C28 1.487(3) .
C26 H26 0.9300 .
C26 C27 1.378(3) .
C27 H27 0.9300 .
C31 C32 1.484(3) .
C32 C33 1.380(3) .
C32 C37 1.389(3) .
C33 H33 0.9300 .
C33 C34 1.384(4) .
C34 H34 0.9300 .
C34 C35 1.373(4) .
C35 H35 0.9300 .
C35 C36 1.370(4) .
C36 H36 0.9300 .
C36 C37 1.384(3) .
C37 H37 0.9300 .

loop_
_geom_hbond_atom_site_label_D
_geom_hbond_atom_site_label_H
_geom_hbond_atom_site_label_A
_geom_hbond_distance_DH
_geom_hbond_distance_HA
_geom_hbond_distance_DA
_geom_hbond_angle_DHA
_geom_hbond_site_symmetry_A
N4 H4A O6 0.86 2.25 3.040(3) 152.9 .
N4 H4B O4 0.86 2.04 2.890(3) 169.0 2_765
N5 H5A N2 0.86 2.45 3.294(3) 165.9 2_766
N5 H5B O5 0.86 2.53 3.038(3) 118.6 .
N5 H5B O7 0.86 2.23 2.976(3) 144.8 .
